data_1533434
loop_
_publ_author_name
'Alonso, J.A.'
'Pomjakushin, V.'
'Martinez-Lope, M.J.'
'Rivillas, F.'

_publ_section_title
;
 Preparation and structural study from neutron diffraction data of R2 Mo
 O6 ( R= Dy, Ho, Er, Tm, Yb, Y )
;
_journal_name_full 'Journal of Solid State Chemistry'
_journal_page_first 2470
_journal_page_last 2476
_journal_volume 177
_journal_year 2004
_chemical_formula_sum 'Er2 Mo O6'
_chemical_name_systematic 'Er2 (Mo O6)'
_space_group_IT_number 15
_symmetry_space_group_name_Hall '-C 2yc'
_symmetry_space_group_name_H-M 'C 1 2/c 1'
_cell_angle_alpha 90
_cell_angle_beta 108.617
_cell_angle_gamma 90
_cell_formula_units_Z 8
_cell_length_a 16.3249
_cell_length_b 10.9856
_cell_length_c 5.3307
_cell_volume 905.977
_citation_journal_id_ASTM JSSCBI
_cod_data_source_file Alonso_JSSCBI_2004_1779.cif
_cod_data_source_block Er2Mo1O6
_cod_original_cell_volume 905.9775
_cod_original_formula_sum 'Er2 Mo1 O6'
_cod_database_code 1533434

loop_
_symmetry_equiv_pos_as_xyz
x,y,z
-x,y,-z+1/2
-x,-y,-z
x,-y,z-1/2
x+1/2,y+1/2,z
-x+1/2,y+1/2,-z+1/2
-x+1/2,-y+1/2,-z
x+1/2,-y+1/2,z-1/2

loop_
_atom_site_label
_atom_site_type_symbol
_atom_site_fract_x
_atom_site_fract_y
_atom_site_fract_z
_atom_site_occupancy
_atom_site_U_iso_or_equiv
O5 O-2 0.0716 0.2652 0.5838 1 0.0
O1 O-2 0.2349 0.0512 0.3635 1 0.0
Er3 Er+3 0.332 0.1171 0.1204 1 0.0
Er1 Er+3 0 0.3936 0.25 1 0.0
Mo1 Mo+6 0.1552 0.1402 0.4391 1 0.0
O6 O-2 0.5918 0.0197 0.5795 1 0.0
Er2 Er+3 0 0.8635 0.25 1 0.0
O4 O-2 0.1061 0.221 0.1319 1 0.0
O2 O-2 0.0797 0.0328 0.485 1 0.0
O3 O-2 0.2281 0.2042 0.7425 1 0.0
